data_4100039
loop_
_publ_author_name
'Yamashita, Makoto'
'Yamamoto, Yohsuke'
'Akiba, Kin-ya'
'Hashizume, Daisuke'
'Iwasaki, Fujiko'
'Takagi, Nozomi'
'Nagase, Shigeru'

_publ_section_title
;
 Syntheses and Structures of Hypervalent Pentacoordinate Carbon and Boron
 Compounds Bearing an Anthracene Skeleton -- Elucidation of Hypervalent
 Interaction Based on X-ray Analysis and DFT Calculation
;
_journal_coden_ASTM JACSAT
_journal_issue 12
_journal_name_full 'Journal of the American Chemical Society'
_journal_page_first 4354
_journal_page_last 4371
_journal_paper_doi 10.1021/ja0438011
_journal_volume 127
_journal_year 2005
_chemical_formula_moiety 'C15 H12 Br2 O '
_chemical_formula_sum 'C15 H12 Br2 O'
_chemical_formula_weight 368.07
_space_group_IT_number 62
_symmetry_cell_setting orthorhombic
_symmetry_space_group_name_Hall '-P 2ac 2n'
_symmetry_space_group_name_H-M 'P n m a'
_cell_angle_alpha 90
_cell_angle_beta 90
_cell_angle_gamma 90
_cell_formula_units_Z 4
_cell_length_a 7.3340(3)
_cell_length_b 19.5430(4)
_cell_length_c 9.0820(4)
_cell_measurement_temperature 273.2
_cell_volume 1301.7(1)
_cod_depositor_comments
;
 Updated bibliographic information.

 Antanas Vaitkus,
 2019-10-01
;
_cod_original_sg_symbol_H-M 'P 21/n 21/m 21/a'
_cod_original_formula_sum 'C15 H12 Br2 O '
_cod_database_code 4100039

loop_
_symmetry_equiv_pos_as_xyz
x,y,z
1/2+x,1/2-y,1/2-z
-x,1/2+y,-z
1/2-x,-y,1/2+z
-x,-y,-z
1/2-x,1/2+y,1/2+z
x,1/2-y,z
1/2+x,y,1/2-z

loop_
_atom_site_label
_atom_site_type_symbol
_atom_site_fract_x
_atom_site_fract_y
_atom_site_fract_z
_atom_site_U_iso_or_equiv
_atom_site_adp_type
_atom_site_occupancy
_atom_site_calc_flag
_atom_site_refinement_flags
_atom_site_disorder_assembly
_atom_site_disorder_group
Br(1) Br 1.04159(7) 0.10502(2) -0.19449(5) 0.0531(2) Uani 1.00 d . . .
Br(1*) Br 1.04159(7) 0.39498(2) -0.19449(5) 0.0531(2) Uani 1.00 d . . .
O(1) O 1.0306 0.2500(4) -0.1319 0.0283(7) Uani 1.00 d S . .
C(1) C 0.8798 0.2500 -0.0441(5) 0.0264(9) Uani 1.00 d S . .
C(2*) C 0.8047 0.3137 0.0002 0.0283(7) Uani 1.00 d . . .
C(2) C 0.8047 0.1863 0.0002 0.0283(7) Uani 1.00 d . . .
C(3*) C 0.6531(1) 0.3124 0.1010 0.0323(8) Uani 1.00 d . . .
C(3) C 0.6531(1) 0.1876 0.1010 0.0323(8) Uani 1.00 d . . .
C(4) C 0.5796(3) 0.2500(1) 0.1497 0.035(1) Uani 1.00 d S . .
C(5*) C 0.8635 0.3791(5) -0.0478 0.0354(8) Uani 1.00 d . . .
C(5) C 0.8635 0.1209(5) -0.0478 0.0354(8) Uani 1.00 d . . .
C(6) C 1.1994(4) 0.2500(2) -0.0549(4) 0.045(1) Uani 1.00 d S . .
C(7*) C 0.5730(2) 0.3747(7) 0.1524 0.0461(10) Uani 1.00 d . . .
C(7) C 0.5730(2) 0.1253(7) 0.1524 0.0461(10) Uani 1.00 d . . .
C(8) C 0.7862(6) 0.0609(1) 0.0059(4) 0.0422(9) Uani 1.00 d . . .
C(8*) C 0.7862(6) 0.4391(1) 0.0059(4) 0.0422(9) Uani 1.00 d . . .
C(9) C 0.6396(4) 0.0642(7) 0.10860(9) 0.051(1) Uani 1.00 d . . .
C(9*) C 0.6396(4) 0.4358(7) 0.10860(9) 0.051(1) Uani 1.00 d . . .
H(1) H 0.4794 0.2500 0.2160 0.0420 Uiso 1.00 calc S . .
H(2) H 0.4720 0.3731 0.2179 0.0553 Uiso 1.00 calc . . .
H(3) H 0.4720 0.1269 0.2179 0.0553 Uiso 1.00 calc . . .
H(4) H 0.8310 0.0177 -0.0259 0.0506 Uiso 1.00 calc . . .
H(5) H 0.8310 0.4823 -0.0259 0.0506 Uiso 1.00 calc . . .
H(6) H 0.5884 0.0232 0.1465 0.0614 Uiso 1.00 calc . . .
H(7) H 0.5884 0.4768 0.1465 0.0614 Uiso 1.00 calc . . .
H(8) H 1.2069 0.2103 0.0052 0.0543 Uiso 1.00 calc . . .
H(9) H 1.2970 0.2500 -0.1236 0.0543 Uiso 1.00 calc S . .
H(10) H 1.2069 0.2897 0.0052 0.0543 Uiso 1.00 calc . . .
